data_7041829
loop_
_publ_author_name
'Maia, P I da S'
'Carneiro, Z. A.'
'Lopes, C. D.'
'Oliveira, C. G.'
'Silva, J. S.'
'de Albuquerque, S.'
'Hagenbach, A.'
'Gust, R.'
'Deflon, V. M.'
'Abram, U.'

_publ_section_title
;
 Organometallic gold(iii) complexes with hybrid SNS-donating
 thiosemicarbazone ligands: cytotoxicity and anti-Trypanosoma cruzi
 activity.
;
_journal_issue 8
_journal_name_full 'Dalton transactions (Cambridge, England : 2003)'
_journal_page_first 2559
_journal_page_last 2571
_journal_paper_doi 10.1039/c6dt04307k
_journal_volume 46
_journal_year 2017
_chemical_formula_moiety 'C28 H42 Au N6 S2, Cl, H2 O'
_chemical_formula_sum 'C28 H44 Au Cl N6 O S2'
_chemical_formula_weight 777.23
_chemical_name_common '[Au(L1e)(Hdamp)]Cl.H2O'
_chemical_name_systematic
;\
(N-(N'',N''-diethylaminothiocarbonyl)-N'(N''',N'''-dipropylcarbothioamide)\
benzamidineto)(2-(dimethylamoniummethyl)phenyl-C1)gold(III) chloride
;
_space_group_crystal_system triclinic
_space_group_IT_number 2
_space_group_name_Hall '-P 1'
_space_group_name_H-M_alt 'P -1'
_symmetry_space_group_name_Hall '-P 1'
_symmetry_space_group_name_H-M 'P -1'
_atom_sites_solution_hydrogens mixed
_audit_creation_method SHELXL-2014/7
_audit_update_record
;
2017-01-09 deposited with the CCDC.
2017-01-25 downloaded from the CCDC.
;
_cell_angle_alpha 102.496(2)
_cell_angle_beta 101.707(2)
_cell_angle_gamma 93.801(2)
_cell_formula_units_Z 4
_cell_length_a 11.0077(4)
_cell_length_b 12.3387(4)
_cell_length_c 24.8904(10)
_cell_measurement_reflns_used 9851
_cell_measurement_temperature 200(2)
_cell_measurement_theta_max 26.40
_cell_measurement_theta_min 2.26
_cell_volume 3210.3(2)
_computing_cell_refinement 'BRUKER SAINT'
_computing_data_collection 'BRUKER APEX 2'
_computing_data_reduction 'BRUKER SAINT'
_computing_molecular_graphics ORTEP
_computing_publication_material WINGX
_computing_structure_refinement 'SHELXL-2014/7 (Sheldrick, 2014)'
_computing_structure_solution SHELXS
_diffrn_ambient_temperature 200(2)
_diffrn_measured_fraction_theta_full 0.996
_diffrn_measured_fraction_theta_max 0.994
_diffrn_measurement_device_type 'Bruker APEX-II CCD'
_diffrn_measurement_method '\f and \w scans'
_diffrn_radiation_type MoK\a
_diffrn_radiation_wavelength 0.71073
_diffrn_reflns_av_R_equivalents 0.0287
_diffrn_reflns_av_unetI/netI 0.0353
_diffrn_reflns_Laue_measured_fraction_full 0.996
_diffrn_reflns_Laue_measured_fraction_max 0.994
_diffrn_reflns_limit_h_max 13
_diffrn_reflns_limit_h_min -13
_diffrn_reflns_limit_k_max 14
_diffrn_reflns_limit_k_min -15
_diffrn_reflns_limit_l_max 31
_diffrn_reflns_limit_l_min -31
_diffrn_reflns_number 44733
_diffrn_reflns_point_group_measured_fraction_full 0.996
_diffrn_reflns_point_group_measured_fraction_max 0.994
_diffrn_reflns_theta_full 25.242
_diffrn_reflns_theta_max 26.417
_diffrn_reflns_theta_min 1.717
_exptl_absorpt_coefficient_mu 4.827
_exptl_absorpt_correction_T_max 0.7454
_exptl_absorpt_correction_T_min 0.6642
_exptl_absorpt_correction_type multi-scan
_exptl_absorpt_process_details 'SADABS 2008/1'
_exptl_crystal_colour orange
_exptl_crystal_density_diffrn 1.608
_exptl_crystal_description needle
_exptl_crystal_F_000 1560
_exptl_crystal_size_max 0.730
_exptl_crystal_size_mid 0.070
_exptl_crystal_size_min 0.050
_refine_diff_density_max 4.845
_refine_diff_density_min -1.330
_refine_diff_density_rms 0.205
_refine_ls_extinction_method none
_refine_ls_goodness_of_fit_ref 1.012
_refine_ls_hydrogen_treatment mixed
_refine_ls_matrix_type full
_refine_ls_number_parameters 722
_refine_ls_number_reflns 13131
_refine_ls_number_restraints 13
_refine_ls_restrained_S_all 1.016
_refine_ls_R_factor_all 0.0511
_refine_ls_R_factor_gt 0.0424
_refine_ls_shift/su_max 0.001
_refine_ls_shift/su_mean 0.000
_refine_ls_structure_factor_coef Fsqd
_refine_ls_weighting_details 'w=1/[\s^2^(Fo^2^)+(0.0482P)^2^+54.4996P] where P=(Fo^2^+2Fc^2^)/3'
_refine_ls_weighting_scheme calc
_refine_ls_wR_factor_gt 0.1203
_refine_ls_wR_factor_ref 0.1254
_reflns_Friedel_coverage 0.000
_reflns_number_gt 11144
_reflns_number_total 13131
_reflns_threshold_expression 'I > 2\s(I)'
_cod_data_source_file c6dt04307k2.cif
_cod_data_source_block AudampL5-Cl
_cod_depositor_comments 'Adding full bibliography for 7041829--7041831.cif.'
_cod_database_code 7041829
_shelx_shelxl_version_number 2014/7
_shelx_space_group_comment
;
The symmetry employed for this shelxl refinement is uniquely defined
by the following loop, which should always be used as a source of
symmetry information in preference to the above space-group names.
They are only intended as comments.
;
_shelx_estimated_absorpt_t_min 0.127
_shelx_estimated_absorpt_t_max 0.794

loop_
_space_group_symop_operation_xyz
'x, y, z'
'-x, -y, -z'

loop_
_atom_site_label
_atom_site_type_symbol
_atom_site_fract_x
_atom_site_fract_y
_atom_site_fract_z
_atom_site_U_iso_or_equiv
_atom_site_adp_type
_atom_site_occupancy
_atom_site_site_symmetry_order
_atom_site_calc_flag
_atom_site_refinement_flags_posn
_atom_site_refinement_flags_adp
C1A C 0.5773(6) 0.0298(6) 0.2363(3) 0.0150(14) Uani 1 1 d . .
C2A C 0.6936(6) 0.1827(6) 0.3111(3) 0.0145(14) Uani 1 1 d . .
C3A C 1.0012(7) 0.2856(6) 0.3263(3) 0.0195(15) Uani 1 1 d . .
C4A C 0.9530(6) -0.0281(6) 0.1890(3) 0.0144(14) Uani 1 1 d . .
C5A C 0.9835(7) -0.1264(6) 0.2050(3) 0.0198(15) Uani 1 1 d . .
H5A H 0.9617 -0.1421 0.2369 0.024 Uiso 1 1 calc R U
C6A C 1.0469(7) -0.2015(6) 0.1732(3) 0.0209(16) Uani 1 1 d . .
H6A H 1.0667 -0.2670 0.1839 0.025 Uiso 1 1 calc R U
C7A C 1.0797(7) -0.1779(6) 0.1260(3) 0.0205(15) Uani 1 1 d . .
H7A H 1.1218 -0.2276 0.1049 0.025 Uiso 1 1 calc R U
C8A C 1.0502(7) -0.0808(6) 0.1099(3) 0.0189(15) Uani 1 1 d . .
H8A H 1.0718 -0.0662 0.0777 0.023 Uiso 1 1 calc R U
C9A C 0.9879(7) -0.0037(6) 0.1416(3) 0.0174(14) Uani 1 1 d . .
C10A C 0.9628(7) 0.1023(6) 0.1224(3) 0.0184(15) Uani 1 1 d . .
H10A H 0.9412 0.1560 0.1527 0.022 Uiso 1 1 calc R U
H11A H 1.0382 0.1342 0.1144 0.022 Uiso 1 1 calc R U
C1B C 1.1744(7) -0.4443(6) 0.2362(3) 0.0191(15) Uani 1 1 d . .
C2B C 1.1404(7) -0.2847(6) 0.3065(3) 0.0165(14) Uani 1 1 d . .
C3B C 0.8530(7) -0.2187(6) 0.3322(3) 0.0206(15) Uani 1 1 d . .
C4B C 0.7472(7) -0.5255(6) 0.1905(3) 0.0184(15) Uani 1 1 d . .
C5B C 0.7257(7) -0.6283(6) 0.2042(3) 0.0215(16) Uani 1 1 d . .
H5B H 0.7796 -0.6453 0.2344 0.026 Uiso 1 1 calc R U
C6B C 0.6254(7) -0.7047(6) 0.1733(3) 0.0240(16) Uani 1 1 d . .
H6B H 0.6119 -0.7726 0.1829 0.029 Uiso 1 1 calc R U
C7B C 0.5431(7) -0.6800(6) 0.1273(4) 0.0259(17) Uani 1 1 d . .
H7B H 0.4753 -0.7313 0.1064 0.031 Uiso 1 1 calc R U
C8B C 0.5643(7) -0.5795(6) 0.1135(3) 0.0225(16) Uani 1 1 d . .
H8B H 0.5094 -0.5626 0.0836 0.027 Uiso 1 1 calc R U
C9B C 0.6681(7) -0.5013(6) 0.1441(3) 0.0175(14) Uani 1 1 d . .
C10B C 0.6854(7) -0.3943(6) 0.1255(3) 0.0192(15) Uani 1 1 d . .
H10B H 0.7485 -0.3424 0.1540 0.023 Uiso 1 1 calc R U
H11B H 0.6077 -0.3608 0.1221 0.023 Uiso 1 1 calc R U
C21A C 0.6754(6) 0.2546(6) 0.3654(3) 0.0166(14) Uani 1 1 d . .
C22A C 0.6755(8) 0.3692(6) 0.3731(4) 0.0254(17) Uani 1 1 d . .
H22A H 0.6860 0.4039 0.3444 0.031 Uiso 1 1 calc R U
C23A C 0.6596(8) 0.4326(7) 0.4250(4) 0.033(2) Uani 1 1 d . .
H23A H 0.6589 0.5096 0.4305 0.039 Uiso 1 1 calc R U
C24A C 0.6450(8) 0.3820(7) 0.4671(4) 0.033(2) Uani 1 1 d . .
H24A H 0.6354 0.4245 0.5014 0.039 Uiso 1 1 calc R U
C25A C 0.6446(8) 0.2675(8) 0.4592(4) 0.0320(19) Uani 1 1 d . .
H25A H 0.6357 0.2331 0.4881 0.038 Uiso 1 1 calc R U
C26A C 0.6575(7) 0.2049(7) 0.4082(3) 0.0242(16) Uani 1 1 d . .
H26A H 0.6541 0.1277 0.4025 0.029 Uiso 1 1 calc R U
C41A C 1.0546(8) 0.4408(6) 0.4100(3) 0.0226(16) Uani 1 1 d . .
H41A H 1.1277 0.4659 0.4406 0.027 Uiso 1 1 calc R U
H41B H 0.9939 0.3995 0.4236 0.027 Uiso 1 1 calc R U
C42A C 0.9994(9) 0.5424(9) 0.3940(4) 0.0431(17) Uani 1 1 d . .
H42B H 0.9223 0.5183 0.3656 0.052 Uiso 1 1 calc R U
H42A H 1.0573 0.5813 0.3779 0.052 Uiso 1 1 calc R U
C43A C 0.9734(9) 0.6218(7) 0.4454(4) 0.034(2) Uani 1 1 d . .
H43C H 0.9102 0.5856 0.4591 0.051 Uiso 1 1 calc R U
H43B H 0.9450 0.6879 0.4350 0.051 Uiso 1 1 calc R U
H43A H 1.0486 0.6419 0.4745 0.051 Uiso 1 1 calc R U
C44A C 1.2194(9) 0.3835(8) 0.3551(4) 0.043(2) Uani 1 1 d D .
H44A H 1.2546 0.4595 0.3742 0.052 Uiso 1 1 calc R U
H44B H 1.2166 0.3750 0.3151 0.052 Uiso 1 1 calc R U
C45A C 1.3084(9) 0.3000(9) 0.3782(4) 0.0431(17) Uani 1 1 d D U
H45B H 1.2750 0.2240 0.3583 0.052 Uiso 1 1 calc R U
H45A H 1.3901 0.3147 0.3705 0.052 Uiso 1 1 calc R U
C46A C 1.3223(12) 0.3102(11) 0.4391(5) 0.071(4) Uani 1 1 d D .
H46B H 1.3641 0.3826 0.4594 0.106 Uiso 1 1 calc R U
H46C H 1.3705 0.2535 0.4503 0.106 Uiso 1 1 calc R U
H46A H 1.2413 0.3010 0.4474 0.106 Uiso 1 1 calc R U
C51A C 0.3536(7) 0.0453(6) 0.2261(3) 0.0184(15) Uani 1 1 d . .
H51A H 0.3734 0.0725 0.2668 0.022 Uiso 1 1 calc R U
H51B H 0.2804 -0.0094 0.2159 0.022 Uiso 1 1 calc R U
C52A C 0.3240(8) 0.1421(7) 0.1989(4) 0.0278(18) Uani 1 1 d . .
H52C H 0.3965 0.1962 0.2086 0.042 Uiso 1 1 calc R U
H52B H 0.2566 0.1763 0.2123 0.042 Uiso 1 1 calc R U
H52A H 0.3002 0.1150 0.1586 0.042 Uiso 1 1 calc R U
C53A C 0.4263(7) -0.1050(6) 0.1594(3) 0.0197(15) Uani 1 1 d . .
H53A H 0.4913 -0.1066 0.1382 0.024 Uiso 1 1 calc R U
H53B H 0.3490 -0.0957 0.1349 0.024 Uiso 1 1 calc R U
C54A C 0.4109(7) -0.2158(6) 0.1763(4) 0.0256(17) Uani 1 1 d . .
H54A H 0.4894 -0.2286 0.1977 0.038 Uiso 1 1 calc R U
H54B H 0.3842 -0.2753 0.1430 0.038 Uiso 1 1 calc R U
H54C H 0.3496 -0.2132 0.1989 0.038 Uiso 1 1 calc R U
C62A C 0.7370(7) 0.0446(7) 0.0817(3) 0.0243(17) Uani 1 1 d . .
H62C H 0.7160 0.1009 0.1105 0.036 Uiso 1 1 calc R U
H62B H 0.7431 -0.0237 0.0941 0.036 Uiso 1 1 calc R U
H62D H 0.6732 0.0323 0.0477 0.036 Uiso 1 1 calc R U
C61A C 0.8499(9) 0.1852(7) 0.0483(4) 0.0321(19) Uani 1 1 d . .
H61C H 0.7831 0.1713 0.0153 0.048 Uiso 1 1 calc R U
H61D H 0.9271 0.2051 0.0387 0.048 Uiso 1 1 calc R U
H61E H 0.8336 0.2453 0.0767 0.048 Uiso 1 1 calc R U
C21B C 1.2198(7) -0.1883(6) 0.3493(3) 0.0203(15) Uani 1 1 d . .
C22B C 1.2192(7) -0.1653(7) 0.4068(4) 0.0277(18) Uani 1 1 d . .
H22B H 1.1683 -0.2115 0.4201 0.033 Uiso 1 1 calc R U
C23B C 1.2940(9) -0.0739(8) 0.4440(4) 0.035(2) Uani 1 1 d . .
H23B H 1.2921 -0.0585 0.4821 0.041 Uiso 1 1 calc R U
C24B C 1.3721(9) -0.0050(7) 0.4246(4) 0.036(2) Uani 1 1 d . .
H24B H 1.4228 0.0559 0.4497 0.044 Uiso 1 1 calc R U
C25B C 1.3738(9) -0.0275(7) 0.3683(4) 0.037(2) Uani 1 1 d . .
H25B H 1.4256 0.0184 0.3552 0.044 Uiso 1 1 calc R U
C26B C 1.2983(8) -0.1184(7) 0.3309(4) 0.0280(18) Uani 1 1 d . .
H26B H 1.3004 -0.1328 0.2928 0.034 Uiso 1 1 calc R U
C41B C 0.6762(8) -0.1581(7) 0.3723(4) 0.033(2) Uani 1 1 d . .
H41H H 0.6235 -0.1878 0.3350 0.039 Uiso 1 1 calc R U
H41I H 0.6505 -0.0864 0.3879 0.039 Uiso 1 1 calc R U
C42B C 0.6589(12) -0.2407(9) 0.4113(5) 0.055(3) Uani 1 1 d . .
H42J H 0.6885 -0.3108 0.3964 0.066 Uiso 1 1 calc R U
H42K H 0.7102 -0.2093 0.4488 0.066 Uiso 1 1 calc R U
C43B C 0.5312(11) -0.2628(10) 0.4157(6) 0.057(3) Uani 1 1 d . .
H43L H 0.5052 -0.1959 0.4358 0.086 Uiso 1 1 calc R U
H43M H 0.5254 -0.3205 0.4358 0.086 Uiso 1 1 calc R U
H43N H 0.4782 -0.2866 0.3786 0.086 Uiso 1 1 calc R U
C44B C 0.8926(8) -0.0599(6) 0.4123(3) 0.0253(17) Uani 1 1 d . .
H44D H 0.9632 -0.0956 0.4276 0.030 Uiso 1 1 calc R U
H44C H 0.8514 -0.0323 0.4427 0.030 Uiso 1 1 calc R U
C45B C 0.9399(8) 0.0381(7) 0.3916(3) 0.0277(18) Uani 1 1 d . .
H45C H 0.8694 0.0712 0.3742 0.033 Uiso 1 1 calc R U
H45D H 0.9864 0.0115 0.3631 0.033 Uiso 1 1 calc R U
C46B C 1.0236(11) 0.1266(8) 0.4394(4) 0.046(3) Uani 1 1 d . .
H46E H 0.9796 0.1496 0.4688 0.069 Uiso 1 1 calc R U
H46F H 1.0462 0.1899 0.4254 0.069 Uiso 1 1 calc R U
H46G H 1.0977 0.0961 0.4543 0.069 Uiso 1 1 calc R U
C51B C 1.3992(7) -0.4466(7) 0.2388(4) 0.0295(19) Uani 1 1 d . .
H51F H 1.4048 -0.3673 0.2555 0.035 Uiso 1 1 calc R U
H51G H 1.4438 -0.4562 0.2086 0.035 Uiso 1 1 calc R U
C52B C 1.4595(9) -0.5056(7) 0.2833(4) 0.037(2) Uani 1 1 d . .
H52H H 1.4219 -0.4887 0.3153 0.056 Uiso 1 1 calc R U
H52I H 1.5473 -0.4804 0.2950 0.056 Uiso 1 1 calc R U
H52J H 1.4475 -0.5848 0.2677 0.056 Uiso 1 1 calc R U
C53B C 1.2448(8) -0.5916(6) 0.1685(4) 0.0286(18) Uani 1 1 d . .
H53D H 1.1767 -0.6415 0.1722 0.034 Uiso 1 1 calc R U
H53E H 1.3188 -0.6305 0.1712 0.034 Uiso 1 1 calc R U
C54B C 1.2135(10) -0.5656(8) 0.1114(4) 0.040(2) Uani 1 1 d . .
H54E H 1.1415 -0.5256 0.1086 0.060 Uiso 1 1 calc R U
H54D H 1.1960 -0.6340 0.0827 0.060 Uiso 1 1 calc R U
H54F H 1.2829 -0.5206 0.1063 0.060 Uiso 1 1 calc R U
C61B C 0.7277(8) -0.3061(7) 0.0507(4) 0.0291(18) Uani 1 1 d . .
H61F H 0.7934 -0.2531 0.0760 0.044 Uiso 1 1 calc R U
H61G H 0.6492 -0.2766 0.0506 0.044 Uiso 1 1 calc R U
H61H H 0.7428 -0.3201 0.0133 0.044 Uiso 1 1 calc R U
C62B C 0.8453(8) -0.4597(7) 0.0723(3) 0.0267(17) Uani 1 1 d . .
H62F H 0.8394 -0.5294 0.0834 0.040 Uiso 1 1 calc R U
H62E H 0.9097 -0.4082 0.0994 0.040 Uiso 1 1 calc R U
H62G H 0.8651 -0.4719 0.0358 0.040 Uiso 1 1 calc R U
N1A N 0.5919(6) 0.1150(5) 0.2808(2) 0.0166(12) Uani 1 1 d . .
N2A N 0.8040(5) 0.1938(5) 0.2979(3) 0.0159(12) Uani 1 1 d . .
N3A N 0.8895(6) 0.2804(5) 0.3353(3) 0.0187(13) Uani 1 1 d . .
N4A N 1.0902(6) 0.3658(5) 0.3628(3) 0.0223(14) Uani 1 1 d . .
N5A N 0.4588(6) -0.0091(5) 0.2088(2) 0.0175(12) Uani 1 1 d . .
N6A N 0.8588(6) 0.0825(5) 0.0706(3) 0.0195(13) Uani 1 1 d . .
H61A H 0.8788 0.0233 0.0416 0.023 Uiso 1 1 calc R U
N1B N 1.2078(6) -0.3523(5) 0.2768(3) 0.0185(13) Uani 1 1 d . .
N2B N 1.0173(5) -0.2936(5) 0.3004(2) 0.0151(12) Uani 1 1 d . .
N3B N 0.9727(6) -0.2115(5) 0.3378(3) 0.0191(13) Uani 1 1 d . .
N4B N 0.8055(6) -0.1430(6) 0.3682(3) 0.0253(14) Uani 1 1 d . .
N5B N 1.2675(6) -0.4915(5) 0.2156(3) 0.0217(13) Uani 1 1 d . .
N6B N 0.7242(6) -0.4128(5) 0.0698(3) 0.0192(13) Uani 1 1 d . .
H61B H 0.6603 -0.4669 0.0420 0.023 Uiso 1 1 calc R U
O1S O 0.4371(6) 0.0701(5) 0.0654(3) 0.0310(13) Uani 1 1 d D .
O2S O 0.4705(6) 0.8530(5) 0.0207(3) 0.0350(14) Uani 1 1 d D .
S1A S 0.69294(17) -0.04641(15) 0.21172(8) 0.0196(4) Uani 1 1 d . .
S2A S 1.05181(17) 0.19597(16) 0.27157(8) 0.0230(4) Uani 1 1 d . .
S1B S 1.02646(18) -0.51862(16) 0.20517(9) 0.0237(4) Uani 1 1 d . .
S2B S 0.74290(17) -0.31929(16) 0.28009(8) 0.0228(4) Uani 1 1 d . .
Cl1 Cl 0.15830(19) 0.11879(16) 0.02889(8) 0.0263(4) Uani 1 1 d . .
Cl2 Cl 0.3914(2) 0.61031(16) 0.03062(8) 0.0297(4) Uani 1 1 d . .
Au1 Au 0.86950(2) 0.07995(2) 0.24067(2) 0.01369(8) Uani 1 1 d . .
Au2 Au 0.88875(2) -0.41365(2) 0.24320(2) 0.01461(8) Uani 1 1 d . .
H1A H 0.447(6) -0.0030(17) 0.057(3) 0.022 Uiso 1 1 d D U
H1B H 0.357(2) 0.081(6) 0.055(3) 0.022 Uiso 1 1 d D U
H2A H 0.431(7) 0.788(4) 0.022(4) 0.022 Uiso 1 1 d D U
H2B H 0.506(7) 0.861(7) -0.008(2) 0.022 Uiso 1 1 d D U

loop_
_atom_site_aniso_label
_atom_site_aniso_U_11
_atom_site_aniso_U_22
_atom_site_aniso_U_33
_atom_site_aniso_U_23
_atom_site_aniso_U_13
_atom_site_aniso_U_12
C1A 0.016(3) 0.016(3) 0.013(3) 0.005(3) 0.002(3) 0.001(3)
C2A 0.017(3) 0.015(3) 0.012(3) 0.005(3) 0.003(3) 0.005(3)
C3A 0.020(4) 0.022(4) 0.017(4) 0.003(3) 0.007(3) 0.000(3)
C4A 0.012(3) 0.018(3) 0.013(3) 0.001(3) 0.002(3) 0.002(3)
C5A 0.023(4) 0.021(4) 0.019(4) 0.008(3) 0.008(3) 0.004(3)
C6A 0.023(4) 0.016(3) 0.024(4) 0.007(3) 0.001(3) 0.003(3)
C7A 0.019(4) 0.018(3) 0.022(4) -0.001(3) 0.006(3) 0.005(3)
C8A 0.017(4) 0.022(4) 0.018(4) 0.004(3) 0.005(3) 0.001(3)
C9A 0.018(4) 0.019(3) 0.014(4) 0.004(3) 0.002(3) 0.000(3)
C10A 0.017(4) 0.022(4) 0.016(4) 0.004(3) 0.005(3) 0.002(3)
C1B 0.017(4) 0.021(4) 0.023(4) 0.011(3) 0.005(3) 0.007(3)
C2B 0.020(4) 0.016(3) 0.017(4) 0.009(3) 0.006(3) 0.005(3)
C3B 0.024(4) 0.021(4) 0.016(4) 0.006(3) 0.001(3) 0.004(3)
C4B 0.019(4) 0.015(3) 0.020(4) 0.001(3) 0.006(3) -0.001(3)
C5B 0.025(4) 0.026(4) 0.017(4) 0.009(3) 0.010(3) 0.003(3)
C6B 0.027(4) 0.016(3) 0.030(4) 0.005(3) 0.010(3) -0.001(3)
C7B 0.022(4) 0.022(4) 0.029(4) -0.006(3) 0.010(3) -0.007(3)
C8B 0.020(4) 0.028(4) 0.017(4) 0.000(3) 0.003(3) -0.001(3)
C9B 0.018(4) 0.019(3) 0.015(4) 0.000(3) 0.005(3) 0.002(3)
C10B 0.021(4) 0.018(3) 0.017(4) 0.005(3) 0.000(3) 0.000(3)
C21A 0.011(3) 0.024(4) 0.013(3) 0.002(3) 0.003(3) 0.003(3)
C22A 0.027(4) 0.022(4) 0.033(5) 0.008(3) 0.017(4) 0.006(3)
C23A 0.030(5) 0.021(4) 0.044(5) -0.007(4) 0.014(4) -0.001(3)
C24A 0.021(4) 0.038(5) 0.031(5) -0.010(4) 0.009(4) -0.003(3)
C25A 0.031(5) 0.043(5) 0.025(5) 0.009(4) 0.012(4) 0.006(4)
C26A 0.026(4) 0.024(4) 0.024(4) 0.005(3) 0.010(3) 0.004(3)
C41A 0.029(4) 0.022(4) 0.016(4) 0.004(3) 0.005(3) -0.003(3)
C42A 0.033(4) 0.063(5) 0.029(4) 0.008(3) 0.005(3) -0.004(3)
C43A 0.042(5) 0.030(4) 0.028(5) 0.006(4) 0.003(4) 0.010(4)
C44A 0.038(5) 0.051(6) 0.034(5) -0.002(4) 0.013(4) -0.021(4)
C45A 0.033(4) 0.063(5) 0.029(4) 0.008(3) 0.005(3) -0.004(3)
C46A 0.056(8) 0.060(8) 0.087(10) 0.013(7) -0.003(7) 0.011(6)
C51A 0.017(4) 0.023(4) 0.013(4) 0.003(3) 0.001(3) -0.001(3)
C52A 0.029(4) 0.030(4) 0.032(5) 0.013(4) 0.013(4) 0.013(3)
C53A 0.020(4) 0.022(4) 0.014(4) -0.001(3) 0.003(3) -0.002(3)
C54A 0.022(4) 0.020(4) 0.033(5) 0.003(3) 0.005(3) 0.001(3)
C62A 0.014(4) 0.036(4) 0.023(4) 0.010(3) 0.002(3) 0.003(3)
C61A 0.040(5) 0.027(4) 0.036(5) 0.019(4) 0.008(4) 0.009(4)
C21B 0.019(4) 0.020(4) 0.023(4) 0.008(3) 0.003(3) 0.004(3)
C22B 0.020(4) 0.035(4) 0.030(5) 0.013(4) 0.004(3) 0.003(3)
C23B 0.035(5) 0.040(5) 0.021(4) -0.002(4) -0.004(4) 0.005(4)
C24B 0.037(5) 0.023(4) 0.039(5) 0.005(4) -0.009(4) -0.005(4)
C25B 0.033(5) 0.031(5) 0.043(6) 0.019(4) -0.007(4) -0.007(4)
C26B 0.029(4) 0.028(4) 0.026(4) 0.010(3) 0.004(4) -0.001(3)
C41B 0.030(5) 0.027(4) 0.042(5) -0.004(4) 0.021(4) 0.004(3)
C42B 0.070(8) 0.037(6) 0.072(8) 0.014(5) 0.045(7) 0.011(5)
C43B 0.053(7) 0.061(7) 0.074(9) 0.026(6) 0.035(6) 0.019(6)
C44B 0.033(5) 0.025(4) 0.018(4) 0.003(3) 0.008(3) 0.009(3)
C45B 0.039(5) 0.026(4) 0.019(4) 0.006(3) 0.004(3) 0.007(3)
C46B 0.070(7) 0.024(5) 0.037(6) 0.007(4) -0.002(5) -0.001(4)
C51B 0.018(4) 0.027(4) 0.050(6) 0.013(4) 0.016(4) 0.007(3)
C52B 0.032(5) 0.030(5) 0.053(6) 0.018(4) 0.009(4) 0.000(4)
C53B 0.031(5) 0.019(4) 0.038(5) 0.002(3) 0.017(4) 0.008(3)
C54B 0.051(6) 0.036(5) 0.033(5) -0.002(4) 0.019(5) 0.005(4)
C61B 0.023(4) 0.031(4) 0.036(5) 0.019(4) 0.003(4) -0.003(3)
C62B 0.028(4) 0.032(4) 0.023(4) 0.008(3) 0.009(3) 0.005(3)
N1A 0.018(3) 0.021(3) 0.012(3) 0.003(2) 0.006(2) 0.001(2)
N2A 0.013(3) 0.014(3) 0.019(3) 0.003(2) 0.001(2) 0.000(2)
N3A 0.018(3) 0.021(3) 0.015(3) 0.001(2) 0.004(2) -0.001(2)
N4A 0.018(3) 0.026(3) 0.020(3) -0.001(3) 0.006(3) -0.005(3)
N5A 0.021(3) 0.017(3) 0.012(3) 0.000(2) 0.003(2) 0.002(2)
N6A 0.024(3) 0.023(3) 0.014(3) 0.005(2) 0.007(3) 0.007(3)
N1B 0.018(3) 0.020(3) 0.020(3) 0.007(3) 0.008(3) 0.006(2)
N2B 0.016(3) 0.017(3) 0.011(3) 0.002(2) 0.000(2) 0.002(2)
N3B 0.019(3) 0.019(3) 0.018(3) 0.002(2) 0.004(3) 0.003(2)
N4B 0.024(4) 0.028(3) 0.023(4) -0.001(3) 0.010(3) 0.006(3)
N5B 0.019(3) 0.021(3) 0.029(4) 0.007(3) 0.011(3) 0.006(2)
N6B 0.017(3) 0.024(3) 0.016(3) 0.004(2) 0.003(2) -0.003(2)
O1S 0.030(3) 0.022(3) 0.037(4) 0.000(3) 0.008(3) 0.001(2)
O2S 0.050(4) 0.021(3) 0.038(4) 0.010(3) 0.015(3) 0.004(3)
S1A 0.0155(9) 0.0166(8) 0.0238(10) -0.0017(7) 0.0057(7) -0.0002(7)
S2A 0.0158(9) 0.0289(10) 0.0198(10) -0.0041(8) 0.0068(7) -0.0051(7)
S1B 0.0185(9) 0.0212(9) 0.0282(11) -0.0022(8) 0.0056(8) 0.0045(7)
S2B 0.0161(9) 0.0264(9) 0.0243(10) 0.0002(8) 0.0071(8) 0.0019(7)
Cl1 0.0314(10) 0.0252(9) 0.0237(10) 0.0032(7) 0.0121(8) 0.0029(8)
Cl2 0.0393(12) 0.0248(9) 0.0199(10) 0.0017(7) 0.0022(8) -0.0074(8)
Au1 0.01325(14) 0.01649(14) 0.01090(14) 0.00220(10) 0.00302(10) 0.00108(10)
Au2 0.01509(14) 0.01582(14) 0.01350(14) 0.00431(10) 0.00346(10) 0.00206(10)

loop_
_atom_type_symbol
_atom_type_description
_atom_type_scat_dispersion_real
_atom_type_scat_dispersion_imag
_atom_type_scat_source
C C 0.0033 0.0016 'International Tables Vol C Tables 4.2.6.8 and 6.1.1.4'
H H 0.0000 0.0000 'International Tables Vol C Tables 4.2.6.8 and 6.1.1.4'
N N 0.0061 0.0033 'International Tables Vol C Tables 4.2.6.8 and 6.1.1.4'
O O 0.0106 0.0060 'International Tables Vol C Tables 4.2.6.8 and 6.1.1.4'
S S 0.1246 0.1234 'International Tables Vol C Tables 4.2.6.8 and 6.1.1.4'
Cl Cl 0.1484 0.1585 'International Tables Vol C Tables 4.2.6.8 and 6.1.1.4'
Au Au -2.0133 8.8022 'International Tables Vol C Tables 4.2.6.8 and 6.1.1.4'

loop_
_geom_angle_atom_site_label_1
_geom_angle_atom_site_label_2
_geom_angle_atom_site_label_3
_geom_angle
N1A C1A N5A 116.3(6)
N1A C1A S1A 128.1(5)
N5A C1A S1A 115.5(5)
N2A C2A N1A 127.4(7)
N2A C2A C21A 118.7(6)
N1A C2A C21A 113.9(6)
N3A C3A N4A 118.0(7)
N3A C3A S2A 125.8(6)
N4A C3A S2A 116.2(5)
C9A C4A C5A 119.7(6)
C9A C4A Au1 122.8(5)
C5A C4A Au1 117.3(5)
C4A C5A C6A 120.4(7)
C4A C5A H5A 119.8
C6A C5A H5A 119.8
C7A C6A C5A 119.8(7)
C7A C6A H6A 120.1
C5A C6A H6A 120.1
C8A C7A C6A 120.3(7)
C8A C7A H7A 119.9
C6A C7A H7A 119.9
C7A C8A C9A 120.9(7)
C7A C8A H8A 119.5
C9A C8A H8A 119.5
C4A C9A C8A 118.9(6)
C4A C9A C10A 123.3(6)
C8A C9A C10A 117.8(6)
N6A C10A C9A 112.3(6)
N6A C10A H10A 109.1
C9A C10A H10A 109.1
N6A C10A H11A 109.1
C9A C10A H11A 109.1
H10A C10A H11A 107.9
N1B C1B N5B 116.1(7)
N1B C1B S1B 130.2(6)
N5B C1B S1B 113.6(6)
N2B C2B N1B 127.6(7)
N2B C2B C21B 119.5(6)
N1B C2B C21B 112.9(6)
N3B C3B N4B 118.3(7)
N3B C3B S2B 125.4(6)
N4B C3B S2B 116.3(6)
C9B C4B C5B 119.6(7)
C9B C4B Au2 123.0(5)
C5B C4B Au2 117.3(5)
C6B C5B C4B 120.7(7)
C6B C5B H5B 119.7
C4B C5B H5B 119.7
C5B C6B C7B 120.2(7)
C5B C6B H6B 119.9
C7B C6B H6B 119.9
C8B C7B C6B 119.3(7)
C8B C7B H7B 120.3
C6B C7B H7B 120.3
C7B C8B C9B 121.2(7)
C7B C8B H8B 119.4
C9B C8B H8B 119.4
C4B C9B C8B 119.0(7)
C4B C9B C10B 123.4(6)
C8B C9B C10B 117.6(6)
C9B C10B N6B 112.1(6)
C9B C10B H10B 109.2
N6B C10B H10B 109.2
C9B C10B H11B 109.2
N6B C10B H11B 109.2
H10B C10B H11B 107.9
C26A C21A C22A 119.3(7)
C26A C21A C2A 119.2(7)
C22A C21A C2A 121.5(7)
C21A C22A C23A 119.1(8)
C21A C22A H22A 120.4
C23A C22A H22A 120.4
C24A C23A C22A 120.4(8)
C24A C23A H23A 119.8
C22A C23A H23A 119.8
C23A C24A C25A 120.2(8)
C23A C24A H24A 119.9
C25A C24A H24A 119.9
C26A C25A C24A 119.6(8)
C26A C25A H25A 120.2
C24A C25A H25A 120.2
C25A C26A C21A 121.2(8)
C25A C26A H26A 119.4
C21A C26A H26A 119.4
N4A C41A C42A 113.0(7)
N4A C41A H41A 109.0
C42A C41A H41A 109.0
N4A C41A H41B 109.0
C42A C41A H41B 109.0
H41A C41A H41B 107.8
C41A C42A C43A 110.9(7)
C41A C42A H42B 109.5
C43A C42A H42B 109.5
C41A C42A H42A 109.5
C43A C42A H42A 109.5
H42B C42A H42A 108.1
C42A C43A H43C 109.5
C42A C43A H43B 109.5
H43C C43A H43B 109.5
C42A C43A H43A 109.5
H43C C43A H43A 109.5
H43B C43A H43A 109.5
N4A C44A C45A 113.7(7)
N4A C44A H44A 108.8
C45A C44A H44A 108.8
N4A C44A H44B 108.8
C45A C44A H44B 108.8
H44A C44A H44B 107.7
C46A C45A C44A 112.7(9)
C46A C45A H45B 109.0
C44A C45A H45B 109.0
C46A C45A H45A 109.0
C44A C45A H45A 109.0
H45B C45A H45A 107.8
C45A C46A H46B 109.5
C45A C46A H46C 109.5
H46B C46A H46C 109.5
C45A C46A H46A 109.5
H46B C46A H46A 109.5
H46C C46A H46A 109.5
N5A C51A C52A 112.4(6)
N5A C51A H51A 109.1
C52A C51A H51A 109.1
N5A C51A H51B 109.1
C52A C51A H51B 109.1
H51A C51A H51B 107.9
C51A C52A H52C 109.5
C51A C52A H52B 109.5
H52C C52A H52B 109.5
C51A C52A H52A 109.5
H52C C52A H52A 109.5
H52B C52A H52A 109.5
N5A C53A C54A 112.1(6)
N5A C53A H53A 109.2
C54A C53A H53A 109.2
N5A C53A H53B 109.2
C54A C53A H53B 109.2
H53A C53A H53B 107.9
C53A C54A H54A 109.5
C53A C54A H54B 109.5
H54A C54A H54B 109.5
C53A C54A H54C 109.5
H54A C54A H54C 109.5
H54B C54A H54C 109.5
N6A C62A H62C 109.5
N6A C62A H62B 109.5
H62C C62A H62B 109.5
N6A C62A H62D 109.5
H62C C62A H62D 109.5
H62B C62A H62D 109.5
N6A C61A H61C 109.5
N6A C61A H61D 109.5
H61C C61A H61D 109.5
N6A C61A H61E 109.5
H61C C61A H61E 109.5
H61D C61A H61E 109.5
C26B C21B C22B 118.4(7)
C26B C21B C2B 118.3(7)
C22B C21B C2B 123.4(7)
C23B C22B C21B 120.4(8)
C23B C22B H22B 119.8
C21B C22B H22B 119.8
C22B C23B C24B 120.2(8)
C22B C23B H23B 119.9
C24B C23B H23B 119.9
C25B C24B C23B 119.7(8)
C25B C24B H24B 120.2
C23B C24B H24B 120.2
C24B C25B C26B 120.3(8)
C24B C25B H25B 119.9
C26B C25B H25B 119.9
C25B C26B C21B 121.1(8)
C25B C26B H26B 119.5
C21B C26B H26B 119.5
N4B C41B C42B 110.7(8)
N4B C41B H41H 109.5
C42B C41B H41H 109.5
N4B C41B H41I 109.5
C42B C41B H41I 109.5
H41H C41B H41I 108.1
C43B C42B C41B 113.7(10)
C43B C42B H42J 108.8
C41B C42B H42J 108.8
C43B C42B H42K 108.8
C41B C42B H42K 108.8
H42J C42B H42K 107.7
C42B C43B H43L 109.5
C42B C43B H43M 109.5
H43L C43B H43M 109.5
C42B C43B H43N 109.5
H43L C43B H43N 109.5
H43M C43B H43N 109.5
N4B C44B C45B 113.1(7)
N4B C44B H44D 108.9
C45B C44B H44D 108.9
N4B C44B H44C 108.9
C45B C44B H44C 108.9
H44D C44B H44C 107.8
C44B C45B C46B 111.7(7)
C44B C45B H45C 109.3
C46B C45B H45C 109.3
C44B C45B H45D 109.3
C46B C45B H45D 109.3
H45C C45B H45D 107.9
C45B C46B H46E 109.5
C45B C46B H46F 109.5
H46E C46B H46F 109.5
C45B C46B H46G 109.5
H46E C46B H46G 109.5
H46F C46B H46G 109.5
N5B C51B C52B 111.0(7)
N5B C51B H51F 109.4
C52B C51B H51F 109.4
N5B C51B H51G 109.4
C52B C51B H51G 109.4
H51F C51B H51G 108.0
C51B C52B H52H 109.5
C51B C52B H52I 109.5
H52H C52B H52I 109.5
C51B C52B H52J 109.5
H52H C52B H52J 109.5
H52I C52B H52J 109.5
N5B C53B C54B 113.4(7)
N5B C53B H53D 108.9
C54B C53B H53D 108.9
N5B C53B H53E 108.9
C54B C53B H53E 108.9
H53D C53B H53E 107.7
C53B C54B H54E 109.5
C53B C54B H54D 109.5
H54E C54B H54D 109.5
C53B C54B H54F 109.5
H54E C54B H54F 109.5
H54D C54B H54F 109.5
N6B C61B H61F 109.5
N6B C61B H61G 109.5
H61F C61B H61G 109.5
N6B C61B H61H 109.5
H61F C61B H61H 109.5
H61G C61B H61H 109.5
N6B C62B H62F 109.5
N6B C62B H62E 109.5
H62F C62B H62E 109.5
N6B C62B H62G 109.5
H62F C62B H62G 109.5
H62E C62B H62G 109.5
C1A N1A C2A 130.9(6)
C2A N2A N3A 114.4(6)
C2A N2A Au1 126.0(5)
N3A N2A Au1 118.2(4)
C3A N3A N2A 115.3(6)
C3A N4A C41A 118.8(6)
C3A N4A C44A 122.8(7)
C41A N4A C44A 118.4(6)
C1A N5A C51A 120.8(6)
C1A N5A C53A 123.1(6)
C51A N5A C53A 116.1(6)
C62A N6A C61A 110.6(6)
C62A N6A C10A 111.9(6)
C61A N6A C10A 110.4(6)
C62A N6A H61A 108.0
C61A N6A H61A 108.0
C10A N6A H61A 108.0
C1B N1B C2B 131.8(7)
C2B N2B N3B 115.2(6)
C2B N2B Au2 126.9(5)
N3B N2B Au2 117.9(4)
C3B N3B N2B 116.0(6)
C3B N4B C41B 121.5(7)
C3B N4B C44B 118.3(7)
C41B N4B C44B 118.6(7)
C1B N5B C51B 122.1(7)
C1B N5B C53B 122.6(7)
C51B N5B C53B 115.3(6)
C62B N6B C61B 111.3(6)
C62B N6B C10B 112.4(6)
C61B N6B C10B 109.7(6)
C62B N6B H61B 107.8
C61B N6B H61B 107.8
C10B N6B H61B 107.8
H1A O1S H1B 112(4)
H2A O2S H2B 123(8)
C1A S1A Au1 103.8(2)
C3A S2A Au1 94.9(3)
C1B S1B Au2 105.6(3)
C3B S2B Au2 95.0(3)
C4A Au1 N2A 174.0(2)
C4A Au1 S2A 89.5(2)
N2A Au1 S2A 85.12(17)
C4A Au1 S1A 88.44(19)
N2A Au1 S1A 96.73(17)
S2A Au1 S1A 176.05(7)
C4B Au2 N2B 174.0(3)
C4B Au2 S2B 88.4(2)
N2B Au2 S2B 85.64(17)
C4B Au2 S1B 88.4(2)
N2B Au2 S1B 97.52(17)
S2B Au2 S1B 176.29(7)

loop_
_geom_bond_atom_site_label_1
_geom_bond_atom_site_label_2
_geom_bond_distance
C1A N1A 1.327(9)
C1A N5A 1.346(9)
C1A S1A 1.762(7)
C2A N2A 1.327(9)
C2A N1A 1.334(9)
C2A C21A 1.506(10)
C3A N3A 1.293(10)
C3A N4A 1.373(9)
C3A S2A 1.769(8)
C4A C9A 1.398(10)
C4A C5A 1.396(10)
C4A Au1 2.044(7)
C5A C6A 1.401(11)
C5A H5A 0.9300
C6A C7A 1.380(11)
C6A H6A 0.9300
C7A C8A 1.380(10)
C7A H7A 0.9300
C8A C9A 1.406(10)
C8A H8A 0.9300
C9A C10A 1.511(10)
C10A N6A 1.503(9)
C10A H10A 0.9700
C10A H11A 0.9700
C1B N1B 1.318(10)
C1B N5B 1.348(9)
C1B S1B 1.753(8)
C2B N2B 1.327(9)
C2B N1B 1.353(9)
C2B C21B 1.501(10)
C3B N3B 1.291(10)
C3B N4B 1.358(10)
C3B S2B 1.777(8)
C4B C9B 1.399(10)
C4B C5B 1.401(10)
C4B Au2 2.038(7)
C5B C6B 1.379(11)
C5B H5B 0.9300
C6B C7B 1.412(12)
C6B H6B 0.9300
C7B C8B 1.374(11)
C7B H7B 0.9300
C8B C9B 1.414(10)
C8B H8B 0.9300
C9B C10B 1.503(10)
C10B N6B 1.507(10)
C10B H10B 0.9700
C10B H11B 0.9700
C21A C26A 1.380(11)
C21A C22A 1.386(10)
C22A C23A 1.408(12)
C22A H22A 0.9300
C23A C24A 1.363(13)
C23A H23A 0.9300
C24A C25A 1.382(13)
C24A H24A 0.9300
C25A C26A 1.374(12)
C25A H25A 0.9300
C26A H26A 0.9300
C41A N4A 1.467(10)
C41A C42A 1.523(13)
C41A H41A 0.9700
C41A H41B 0.9700
C42A C43A 1.524(13)
C42A H42B 0.9700
C42A H42A 0.9700
C43A H43C 0.9600
C43A H43B 0.9600
C43A H43A 0.9600
C44A N4A 1.482(11)
C44A C45A 1.586(12)
C44A H44A 0.9700
C44A H44B 0.9700
C45A C46A 1.468(13)
C45A H45B 0.9700
C45A H45A 0.9700
C46A H46B 0.9600
C46A H46C 0.9600
C46A H46A 0.9600
C51A N5A 1.469(9)
C51A C52A 1.517(10)
C51A H51A 0.9700
C51A H51B 0.9700
C52A H52C 0.9600
C52A H52B 0.9600
C52A H52A 0.9600
C53A N5A 1.476(9)
C53A C54A 1.523(10)
C53A H53A 0.9700
C53A H53B 0.9700
C54A H54A 0.9600
C54A H54B 0.9600
C54A H54C 0.9600
C62A N6A 1.489(10)
C62A H62C 0.9600
C62A H62B 0.9600
C62A H62D 0.9600
C61A N6A 1.490(9)
C61A H61C 0.9600
C61A H61D 0.9600
C61A H61E 0.9600
C21B C26B 1.390(11)
C21B C22B 1.398(11)
C22B C23B 1.387(12)
C22B H22B 0.9300
C23B C24B 1.395(13)
C23B H23B 0.9300
C24B C25B 1.371(14)
C24B H24B 0.9300
C25B C26B 1.388(12)
C25B H25B 0.9300
C26B H26B 0.9300
C41B N4B 1.451(10)
C41B C42B 1.578(14)
C41B H41H 0.9700
C41B H41I 0.9700
C42B C43B 1.444(15)
C42B H42J 0.9700
C42B H42K 0.9700
C43B H43L 0.9600
C43B H43M 0.9600
C43B H43N 0.9600
C44B N4B 1.460(10)
C44B C45B 1.516(11)
C44B H44D 0.9700
C44B H44C 0.9700
C45B C46B 1.523(12)
C45B H45C 0.9700
C45B H45D 0.9700
C46B H46E 0.9600
C46B H46F 0.9600
C46B H46G 0.9600
C51B N5B 1.468(10)
C51B C52B 1.520(12)
C51B H51F 0.9700
C51B H51G 0.9700
C52B H52H 0.9600
C52B H52I 0.9600
C52B H52J 0.9600
C53B N5B 1.476(10)
C53B C54B 1.502(13)
C53B H53D 0.9700
C53B H53E 0.9700
C54B H54E 0.9600
C54B H54D 0.9600
C54B H54F 0.9600
C61B N6B 1.494(9)
C61B H61F 0.9600
C61B H61G 0.9600
C61B H61H 0.9600
C62B N6B 1.483(10)
C62B H62F 0.9600
C62B H62E 0.9600
C62B H62G 0.9600
N2A N3A 1.406(8)
N2A Au1 2.051(6)
N6A H61A 0.9800
N2B N3B 1.406(8)
N2B Au2 2.053(6)
N6B H61B 0.9800
O1S H1A 0.900(10)
O1S H1B 0.900(10)
O2S H2A 0.900(10)
O2S H2B 0.900(10)
S1A Au1 2.2959(18)
S2A Au1 2.2769(18)
S1B Au2 2.2768(19)
S2B Au2 2.2715(19)

loop_
_geom_hbond_atom_site_label_D
_geom_hbond_atom_site_label_H
_geom_hbond_atom_site_label_A
_geom_hbond_distance_DH
_geom_hbond_distance_HA
_geom_hbond_distance_DA
_geom_hbond_angle_DHA
_geom_hbond_site_symmetry_A
N6A H61A Cl1 0.98 2.14 3.069(6) 156.7 2_655
N6B H61B Cl2 0.98 2.19 3.077(6) 150.3 2_655
O1S H1A O2S 0.900(10) 1.87(3) 2.748(8) 164(8) 1_545
O1S H1B Cl1 0.900(10) 2.256(12) 3.155(6) 177(7) .
O2S H2A Cl2 0.900(10) 2.27(3) 3.139(6) 163(7) .
O2S H2B O1S 0.900(10) 1.99(3) 2.857(9) 160(8) 2_665

loop_
_geom_torsion_atom_site_label_1
_geom_torsion_atom_site_label_2
_geom_torsion_atom_site_label_3
_geom_torsion_atom_site_label_4
_geom_torsion
C9A C4A C5A C6A -1.1(11)
Au1 C4A C5A C6A -176.6(6)
C4A C5A C6A C7A 0.2(11)
C5A C6A C7A C8A -0.1(11)
C6A C7A C8A C9A 0.8(11)
C5A C4A C9A C8A 1.8(10)
Au1 C4A C9A C8A 177.0(5)
C5A C4A C9A C10A -177.8(7)
Au1 C4A C9A C10A -2.6(10)
C7A C8A C9A C4A -1.6(11)
C7A C8A C9A C10A 178.0(7)
C4A C9A C10A N6A -106.0(8)
C8A C9A C10A N6A 74.4(8)
C9B C4B C5B C6B -1.8(11)
Au2 C4B C5B C6B 174.6(6)
C4B C5B C6B C7B 0.2(12)
C5B C6B C7B C8B 0.1(12)
C6B C7B C8B C9B 1.0(12)
C5B C4B C9B C8B 2.9(11)
Au2 C4B C9B C8B -173.3(5)
C5B C4B C9B C10B -178.7(7)
Au2 C4B C9B C10B 5.1(10)
C7B C8B C9B C4B -2.6(11)
C7B C8B C9B C10B 178.9(7)
C4B C9B C10B N6B 111.2(8)
C8B C9B C10B N6B -70.4(8)
N2A C2A C21A C26A -112.8(8)
N1A C2A C21A C26A 68.4(9)
N2A C2A C21A C22A 67.6(9)
N1A C2A C21A C22A -111.3(8)
C26A C21A C22A C23A 1.1(11)
C2A C21A C22A C23A -179.2(7)
C21A C22A C23A C24A 0.4(13)
C22A C23A C24A C25A -0.6(13)
C23A C24A C25A C26A -0.7(13)
C24A C25A C26A C21A 2.4(13)
C22A C21A C26A C25A -2.5(12)
C2A C21A C26A C25A 177.8(7)
N4A C41A C42A C43A -175.7(7)
N4A C44A C45A C46A -60.8(12)
N2B C2B C21B C26B -122.7(8)
N1B C2B C21B C26B 55.4(9)
N2B C2B C21B C22B 57.5(10)
N1B C2B C21B C22B -124.4(8)
C26B C21B C22B C23B 0.9(12)
C2B C21B C22B C23B -179.3(7)
C21B C22B C23B C24B -1.0(13)
C22B C23B C24B C25B 0.6(14)
C23B C24B C25B C26B -0.1(14)
C24B C25B C26B C21B 0.1(14)
C22B C21B C26B C25B -0.5(12)
C2B C21B C26B C25B 179.7(7)
N4B C41B C42B C43B -177.9(9)
N4B C44B C45B C46B 176.2(7)
N5A C1A N1A C2A -168.1(7)
S1A C1A N1A C2A 17.5(11)
N2A C2A N1A C1A 12.9(12)
C21A C2A N1A C1A -168.4(7)
N1A C2A N2A N3A 173.5(6)
C21A C2A N2A N3A -5.1(9)
N1A C2A N2A Au1 -20.1(10)
C21A C2A N2A Au1 161.3(5)
N4A C3A N3A N2A -177.5(6)
S2A C3A N3A N2A 1.1(10)
C2A N2A N3A C3A 173.6(6)
Au1 N2A N3A C3A 6.0(8)
N3A C3A N4A C41A 0.3(10)
S2A C3A N4A C41A -178.4(5)
N3A C3A N4A C44A -176.7(7)
S2A C3A N4A C44A 4.5(10)
C42A C41A N4A C3A -85.9(9)
C42A C41A N4A C44A 91.3(9)
C45A C44A N4A C3A -82.4(10)
C45A C44A N4A C41A 100.6(9)
N1A C1A N5A C51A 3.2(9)
S1A C1A N5A C51A 178.4(5)
N1A C1A N5A C53A -178.4(6)
S1A C1A N5A C53A -3.2(9)
C52A C51A N5A C1A 86.2(8)
C52A C51A N5A C53A -92.3(8)
C54A C53A N5A C1A 88.9(8)
C54A C53A N5A C51A -92.6(7)
C9A C10A N6A C62A 64.8(8)
C9A C10A N6A C61A -171.6(6)
N5B C1B N1B C2B -179.9(7)
S1B C1B N1B C2B -1.6(12)
N2B C2B N1B C1B -2.4(12)
C21B C2B N1B C1B 179.8(7)
N1B C2B N2B N3B 179.4(6)
C21B C2B N2B N3B -2.8(9)
N1B C2B N2B Au2 -0.1(10)
C21B C2B N2B Au2 177.6(5)
N4B C3B N3B N2B 178.4(6)
S2B C3B N3B N2B -2.5(9)
C2B N2B N3B C3B 179.7(6)
Au2 N2B N3B C3B -0.7(8)
N3B C3B N4B C41B -167.4(7)
S2B C3B N4B C41B 13.4(10)
N3B C3B N4B C44B -1.9(10)
S2B C3B N4B C44B 178.9(5)
C42B C41B N4B C3B 81.1(10)
C42B C41B N4B C44B -84.3(9)
C45B C44B N4B C3B 81.0(9)
C45B C44B N4B C41B -113.1(8)
N1B C1B N5B C51B 3.0(10)
S1B C1B N5B C51B -175.6(6)
N1B C1B N5B C53B -177.2(7)
S1B C1B N5B C53B 4.2(9)
C52B C51B N5B C1B 94.3(9)
C52B C51B N5B C53B -85.6(9)
C54B C53B N5B C1B 84.0(9)
C54B C53B N5B C51B -96.2(9)
C9B C10B N6B C62B -61.2(8)
C9B C10B N6B C61B 174.4(6)
N1A C1A S1A Au1 -28.4(7)
N5A C1A S1A Au1 157.0(5)
N3A C3A S2A Au1 -6.2(7)
N4A C3A S2A Au1 172.4(5)
N1B C1B S1B Au2 5.7(8)
N5B C1B S1B Au2 -176.0(5)
N3B C3B S2B Au2 3.8(7)
N4B C3B S2B Au2 -177.1(5)
